data_7708097
loop_
_publ_author_name
'Li, Hao'
'He, Yuhao'
'Liu, Chunmeng'
'Tan, Gengwen'

_publ_section_title
;
 A bis(imino)carbazolate pincer ligand stabilized mononuclear gallium(I)
 compound: synthesis, characterization, and reactivity.
;
_journal_issue 36
_journal_name_full 'Dalton transactions (Cambridge, England : 2003)'
_journal_page_first 12674
_journal_page_last 12680
_journal_paper_doi 10.1039/d1dt02209a
_journal_volume 50
_journal_year 2021
_chemical_formula_sum 'C92 H116 Ga2 N6 Se2'
_chemical_formula_weight 1603.26
_space_group_crystal_system monoclinic
_space_group_IT_number 15
_space_group_name_Hall '-C 2yc'
_space_group_name_H-M_alt 'C 1 2/c 1'
_atom_sites_solution_hydrogens geom
_audit_creation_method SHELXL-2014/7
_audit_update_record
;
2021-06-01 deposited with the CCDC.	2021-08-16 downloaded from the CCDC.
;
_cell_angle_alpha 90
_cell_angle_beta 124.4080(10)
_cell_angle_gamma 90
_cell_formula_units_Z 8
_cell_length_a 46.899(2)
_cell_length_b 15.2306(8)
_cell_length_c 33.5912(17)
_cell_measurement_reflns_used 9849
_cell_measurement_temperature 120(2)
_cell_measurement_theta_max 27.41
_cell_measurement_theta_min 2.28
_cell_volume 19796.0(17)
_computing_structure_refinement 'SHELXL-2014/7 (Sheldrick, 2014)'
_diffrn_ambient_temperature 120(2)
_diffrn_measured_fraction_theta_full 0.999
_diffrn_measured_fraction_theta_max 0.999
_diffrn_measurement_device_type 'Bruker D8 Venture'
_diffrn_measurement_method '\f and \w scans'
_diffrn_radiation_type MoK\a
_diffrn_radiation_wavelength 0.71073
_diffrn_reflns_av_R_equivalents 0.1128
_diffrn_reflns_av_unetI/netI 0.0457
_diffrn_reflns_Laue_measured_fraction_full 0.999
_diffrn_reflns_Laue_measured_fraction_max 0.999
_diffrn_reflns_limit_h_max 60
_diffrn_reflns_limit_h_min -60
_diffrn_reflns_limit_k_max 19
_diffrn_reflns_limit_k_min -19
_diffrn_reflns_limit_l_max 43
_diffrn_reflns_limit_l_min -43
_diffrn_reflns_number 363906
_diffrn_reflns_point_group_measured_fraction_full 0.999
_diffrn_reflns_point_group_measured_fraction_max 0.999
_diffrn_reflns_theta_full 25.242
_diffrn_reflns_theta_max 27.486
_diffrn_reflns_theta_min 1.954
_exptl_absorpt_coefficient_mu 1.320
_exptl_absorpt_correction_T_max 0.7456
_exptl_absorpt_correction_T_min 0.6072
_exptl_absorpt_correction_type multi-scan
_exptl_crystal_colour yellow
_exptl_crystal_density_diffrn 1.076
_exptl_crystal_description block
_exptl_crystal_F_000 6720
_exptl_crystal_size_max 0.260
_exptl_crystal_size_mid 0.220
_exptl_crystal_size_min 0.200
_refine_diff_density_max 1.805
_refine_diff_density_min -0.953
_refine_diff_density_rms 0.076
_refine_ls_extinction_method none
_refine_ls_goodness_of_fit_ref 0.996
_refine_ls_hydrogen_treatment constr
_refine_ls_matrix_type full
_refine_ls_number_parameters 987
_refine_ls_number_reflns 22673
_refine_ls_number_restraints 144
_refine_ls_restrained_S_all 1.006
_refine_ls_R_factor_all 0.0727
_refine_ls_R_factor_gt 0.0458
_refine_ls_shift/su_max 0.017
_refine_ls_shift/su_mean 0.000
_refine_ls_structure_factor_coef Fsqd
_refine_ls_weighting_details 'w=1/[\s^2^(Fo^2^)+(0.0655P)^2^+44.7116P] where P=(Fo^2^+2Fc^2^)/3'
_refine_ls_weighting_scheme calc
_refine_ls_wR_factor_gt 0.1144
_refine_ls_wR_factor_ref 0.1302
_reflns_Friedel_coverage 0.000
_reflns_number_gt 16811
_reflns_number_total 22673
_reflns_threshold_expression 'I > 2\s(I)'
_cod_data_source_file d1dt02209a2.cif
_cod_data_source_block 4
_cod_depositor_comments 'Adding full bibliography for 7708091--7708097.cif.'
_cod_original_sg_symbol_H-M 'C 2/c'
_cod_database_code 7708097
_shelx_shelxl_version_number 2014/7
_shelx_space_group_comment
;
The symmetry employed for this shelxl refinement is uniquely defined
by the following loop, which should always be used as a source of
symmetry information in preference to the above space-group names.
They are only intended as comments.
;
_shelx_estimated_absorpt_t_min 0.725
_shelx_estimated_absorpt_t_max 0.778

loop_
_space_group_symop_operation_xyz
'x, y, z'
'-x, y, -z+1/2'
'x+1/2, y+1/2, z'
'-x+1/2, y+1/2, -z+1/2'
'-x, -y, -z'
'x, -y, z-1/2'
'-x+1/2, -y+1/2, -z'
'x+1/2, -y+1/2, z-1/2'

loop_
_atom_site_label
_atom_site_type_symbol
_atom_site_fract_x
_atom_site_fract_y
_atom_site_fract_z
_atom_site_U_iso_or_equiv
_atom_site_adp_type
_atom_site_occupancy
_atom_site_site_symmetry_order
_atom_site_calc_flag
_atom_site_refinement_flags_posn
_atom_site_refinement_flags_adp
_atom_site_refinement_flags_occupancy
_atom_site_disorder_assembly
_atom_site_disorder_group
C1 C 0.44310(7) 0.67315(19) 0.52792(10) 0.0253(6) Uani 1 1 d . . . . .
C2 C 0.45971(7) 0.59693(18) 0.55466(10) 0.0234(6) Uani 1 1 d . . . . .
C3 C 0.49264(7) 0.57729(18) 0.56478(10) 0.0248(6) Uani 1 1 d . . . . .
H3 H 0.5042 0.5261 0.5830 0.030 Uiso 1 1 calc R U . . .
C4 C 0.50881(7) 0.62997(19) 0.54918(11) 0.0255(6) Uani 1 1 d . . . . .
C5 C 0.49228(7) 0.70807(19) 0.52518(11) 0.0277(6) Uani 1 1 d . . . . .
H5 H 0.5034 0.7467 0.5158 0.033 Uiso 1 1 calc R U . . .
C6 C 0.46007(7) 0.73036(18) 0.51477(11) 0.0268(6) Uani 1 1 d . . . . .
C7 C 0.43825(7) 0.80681(19) 0.49452(11) 0.0278(6) Uani 1 1 d . . . . .
C8 C 0.44321(7) 0.8881(2) 0.48068(12) 0.0319(7) Uani 1 1 d . . . . .
H8 H 0.4629 0.8976 0.4797 0.038 Uiso 1 1 calc R U . . .
C9 C 0.41956(8) 0.95629(19) 0.46810(12) 0.0322(7) Uani 1 1 d . . . . .
C10 C 0.39164(7) 0.93956(19) 0.47133(11) 0.0309(7) Uani 1 1 d . . . . .
H10 H 0.3755 0.9855 0.4630 0.037 Uiso 1 1 calc R U . . .
C11 C 0.38607(7) 0.85940(19) 0.48603(11) 0.0273(6) Uani 1 1 d . . . . .
C12 C 0.40935(7) 0.79075(18) 0.49665(11) 0.0261(6) Uani 1 1 d . . . . .
C13 C 0.54446(7) 0.60755(19) 0.56041(11) 0.0282(6) Uani 1 1 d . . . . .
C14 C 0.55317(8) 0.5097(2) 0.57217(13) 0.0378(8) Uani 1 1 d . . . . .
H14A H 0.5557 0.4959 0.6025 0.057 Uiso 1 1 calc R U . . .
H14B H 0.5749 0.4967 0.5754 0.057 Uiso 1 1 calc R U . . .
H14C H 0.5345 0.4741 0.5461 0.057 Uiso 1 1 calc R U . . .
C15 C 0.57178(8) 0.6628(2) 0.60383(13) 0.0409(8) Uani 1 1 d . . . . .
H15A H 0.5660 0.7252 0.5968 0.061 Uiso 1 1 calc R U . . .
H15B H 0.5946 0.6521 0.6100 0.061 Uiso 1 1 calc R U . . .
H15C H 0.5722 0.6463 0.6324 0.061 Uiso 1 1 calc R U . . .
C16 C 0.54592(8) 0.6292(2) 0.51678(12) 0.0347(7) Uani 1 1 d . . . . .
H16A H 0.5276 0.5971 0.4884 0.052 Uiso 1 1 calc R U . . .
H16B H 0.5685 0.6117 0.5238 0.052 Uiso 1 1 calc R U . . .
H16C H 0.5426 0.6924 0.5104 0.052 Uiso 1 1 calc R U . . .
C17 C 0.42678(7) 1.04807(19) 0.45653(11) 0.0410(8) Uani 1 1 d D U . . .
C18 C 0.45312(19) 1.0918(9) 0.5044(3) 0.073(3) Uani 0.5 1 d D U P A 2
H18A H 0.4741 1.0557 0.5221 0.110 Uiso 0.5 1 calc R U P A 2
H18B H 0.4589 1.1500 0.4985 0.110 Uiso 0.5 1 calc R U P A 2
H18C H 0.4434 1.0978 0.5235 0.110 Uiso 0.5 1 calc R U P A 2
C19 C 0.4421(2) 1.0446(9) 0.4267(3) 0.068(2) Uani 0.5 1 d D U P A 2
H19A H 0.4630 1.0084 0.4434 0.103 Uiso 0.5 1 calc R U P A 2
H19B H 0.4252 1.0191 0.3950 0.103 Uiso 0.5 1 calc R U P A 2
H19C H 0.4480 1.1042 0.4226 0.103 Uiso 0.5 1 calc R U P A 2
C20 C 0.39447(19) 1.1047(7) 0.4295(3) 0.063(3) Uani 0.5 1 d D U P A 2
H20A H 0.3773 1.0771 0.3986 0.094 Uiso 0.5 1 calc R U P A 2
H20B H 0.3849 1.1107 0.4488 0.094 Uiso 0.5 1 calc R U P A 2
H20C H 0.4004 1.1629 0.4238 0.094 Uiso 0.5 1 calc R U P A 2
C18A C 0.46189(16) 1.0784(7) 0.4989(3) 0.070(3) Uani 0.5 1 d D U P A 1
H18D H 0.4795 1.0354 0.5052 0.106 Uiso 0.5 1 calc R U P A 1
H18E H 0.4674 1.1355 0.4914 0.106 Uiso 0.5 1 calc R U P A 1
H18F H 0.4614 1.0840 0.5276 0.106 Uiso 0.5 1 calc R U P A 1
C19A C 0.4278(2) 1.0426(9) 0.4121(3) 0.068(2) Uani 0.5 1 d D U P A 1
H19D H 0.4452 0.9993 0.4177 0.102 Uiso 0.5 1 calc R U P A 1
H19E H 0.4051 1.0246 0.3842 0.102 Uiso 0.5 1 calc R U P A 1
H19F H 0.4338 1.1002 0.4059 0.102 Uiso 0.5 1 calc R U P A 1
C20A C 0.3998(2) 1.1152(7) 0.4473(4) 0.068(3) Uani 0.5 1 d D U P A 1
H20D H 0.3770 1.0961 0.4199 0.102 Uiso 0.5 1 calc R U P A 1
H20E H 0.3994 1.1207 0.4761 0.102 Uiso 0.5 1 calc R U P A 1
H20F H 0.4055 1.1721 0.4399 0.102 Uiso 0.5 1 calc R U P A 1
C21 C 0.44636(7) 0.54689(19) 0.57672(10) 0.0263(6) Uani 1 1 d . . . . .
H21 H 0.4615 0.5068 0.6015 0.032 Uiso 1 1 calc R U . . .
C22 C 0.36150(7) 0.8543(2) 0.49991(11) 0.0287(6) Uani 1 1 d . . . . .
H22 H 0.3605 0.8020 0.5145 0.034 Uiso 1 1 calc R U . . .
C23 C 0.40591(7) 0.5006(2) 0.59261(10) 0.0281(6) Uani 1 1 d . . . . .
C24 C 0.39554(8) 0.5464(2) 0.61841(12) 0.0390(8) Uani 1 1 d . . . . .
C25 C 0.38888(10) 0.4965(3) 0.64738(14) 0.0543(11) Uani 1 1 d . . . . .
H25 H 0.3821 0.5252 0.6659 0.065 Uiso 1 1 calc R U . . .
C26 C 0.39197(11) 0.4064(3) 0.64933(15) 0.0596(12) Uani 1 1 d . . . . .
H26 H 0.3879 0.3738 0.6697 0.072 Uiso 1 1 calc R U . . .
C27 C 0.40098(9) 0.3631(3) 0.62192(14) 0.0471(9) Uani 1 1 d . . . . .
H27 H 0.4022 0.3008 0.6228 0.057 Uiso 1 1 calc R U . . .
C28 C 0.40840(8) 0.4092(2) 0.59284(11) 0.0324(7) Uani 1 1 d . . . . .
C29 C 0.39342(9) 0.6458(3) 0.61854(13) 0.0469(9) Uani 1 1 d . . . . .
H29 H 0.3949 0.6687 0.5919 0.056 Uiso 1 1 calc R U . . .
C30 C 0.35898(11) 0.6772(3) 0.60934(15) 0.0578(11) Uani 1 1 d . . . . .
H30A H 0.3397 0.6509 0.5794 0.087 Uiso 1 1 calc R U . . .
H30B H 0.3576 0.7413 0.6065 0.087 Uiso 1 1 calc R U . . .
H30C H 0.3577 0.6592 0.6363 0.087 Uiso 1 1 calc R U . . .
C31 C 0.42398(12) 0.6830(3) 0.66624(17) 0.0752(14) Uani 1 1 d . . . . .
H31A H 0.4244 0.6565 0.6932 0.113 Uiso 1 1 calc R U . . .
H31B H 0.4215 0.7468 0.6667 0.113 Uiso 1 1 calc R U . . .
H31C H 0.4456 0.6694 0.6693 0.113 Uiso 1 1 calc R U . . .
C32 C 0.41785(7) 0.3582(2) 0.56276(11) 0.0300(6) Uani 1 1 d . . . . .
H32 H 0.4212 0.4015 0.5433 0.036 Uiso 1 1 calc R U . . .
C33 C 0.45170(8) 0.3076(2) 0.59464(13) 0.0421(8) Uani 1 1 d . . . . .
H33A H 0.4702 0.3485 0.6165 0.063 Uiso 1 1 calc R U . . .
H33B H 0.4576 0.2782 0.5743 0.063 Uiso 1 1 calc R U . . .
H33C H 0.4489 0.2636 0.6135 0.063 Uiso 1 1 calc R U . . .
C34 C 0.38866(9) 0.2961(2) 0.52764(14) 0.0448(8) Uani 1 1 d . . . . .
H34A H 0.3855 0.2515 0.5458 0.067 Uiso 1 1 calc R U . . .
H34B H 0.3945 0.2674 0.5071 0.067 Uiso 1 1 calc R U . . .
H34C H 0.3672 0.3296 0.5075 0.067 Uiso 1 1 calc R U . . .
C35 C 0.32421(8) 0.9118(2) 0.51676(12) 0.0339(7) Uani 1 1 d . . . . .
C36 C 0.34199(10) 0.9382(2) 0.56509(13) 0.0449(8) Uani 1 1 d . . . . .
C37 C 0.32505(10) 0.9314(3) 0.58802(14) 0.0477(9) Uani 1 1 d . . . . .
H37 H 0.3366 0.9498 0.6207 0.057 Uiso 1 1 calc R U . . .
C38 C 0.29219(10) 0.8989(3) 0.56470(14) 0.0477(9) Uani 1 1 d . . . . .
H38 H 0.2815 0.8927 0.5815 0.057 Uiso 1 1 calc R U . . .
C39 C 0.27438(10) 0.8749(3) 0.51633(14) 0.0505(10) Uani 1 1 d . . . . .
H39 H 0.2515 0.8530 0.5003 0.061 Uiso 1 1 calc R U . . .
C40 C 0.28977(8) 0.8826(2) 0.49113(12) 0.0390(8) Uani 1 1 d . . . . .
C41 C 0.27018(9) 0.8662(3) 0.43715(13) 0.0557(11) Uani 1 1 d . . . . .
H41 H 0.2870 0.8414 0.4307 0.067 Uiso 1 1 calc R U . . .
C42 C 0.25789(14) 0.9538(4) 0.41135(16) 0.0860(17) Uani 1 1 d . . . . .
H42A H 0.2424 0.9815 0.4185 0.129 Uiso 1 1 calc R U . . .
H42B H 0.2455 0.9445 0.3765 0.129 Uiso 1 1 calc R U . . .
H42C H 0.2778 0.9921 0.4224 0.129 Uiso 1 1 calc R U . . .
C43 C 0.24110(11) 0.8005(4) 0.41878(16) 0.0810(17) Uani 1 1 d . . . . .
H43A H 0.2241 0.8232 0.4243 0.121 Uiso 1 1 calc R U . . .
H43B H 0.2504 0.7448 0.4360 0.121 Uiso 1 1 calc R U . . .
H43C H 0.2300 0.7910 0.3842 0.121 Uiso 1 1 calc R U . . .
C44 C 0.37833(12) 0.9766(3) 0.59164(15) 0.0727(12) Uani 1 1 d D U . . .
H44 H 0.3891 0.9354 0.5806 0.087 Uiso 1 1 calc R U . B 1
C45 C 0.4037(4) 0.9320(8) 0.6372(3) 0.091(3) Uani 0.5 1 d D U P C 2
H45A H 0.4062 0.8708 0.6306 0.136 Uiso 0.5 1 calc R U P C 2
H45B H 0.4261 0.9618 0.6526 0.136 Uiso 0.5 1 calc R U P C 2
H45C H 0.3959 0.9338 0.6587 0.136 Uiso 0.5 1 calc R U P C 2
C46 C 0.3736(3) 1.0706(5) 0.5995(4) 0.093(3) Uani 0.5 1 d D U P C 2
H46A H 0.3565 1.0980 0.5685 0.140 Uiso 0.5 1 calc R U P C 2
H46B H 0.3654 1.0737 0.6207 0.140 Uiso 0.5 1 calc R U P C 2
H46C H 0.3957 1.1016 0.6146 0.140 Uiso 0.5 1 calc R U P C 2
C45A C 0.4017(3) 0.9634(7) 0.6449(2) 0.067(2) Uani 0.5 1 d D U P C 1
H45D H 0.3968 0.9063 0.6533 0.101 Uiso 0.5 1 calc R U P C 1
H45E H 0.4258 0.9649 0.6550 0.101 Uiso 0.5 1 calc R U P C 1
H45F H 0.3978 1.0101 0.6613 0.101 Uiso 0.5 1 calc R U P C 1
C46A C 0.3834(2) 1.0603(5) 0.5748(3) 0.0666(19) Uani 0.5 1 d D U P C 1
H46D H 0.3672 1.0642 0.5397 0.100 Uiso 0.5 1 calc R U P C 1
H46E H 0.3791 1.1089 0.5899 0.100 Uiso 0.5 1 calc R U P C 1
H46F H 0.4071 1.0637 0.5836 0.100 Uiso 0.5 1 calc R U P C 1
C47 C 0.25023(6) 0.60866(18) 0.33774(10) 0.0213(5) Uani 1 1 d . . . . .
C48 C 0.23111(7) 0.54273(18) 0.34207(10) 0.0230(6) Uani 1 1 d . . . . .
C49 C 0.19507(7) 0.55479(19) 0.31710(10) 0.0259(6) Uani 1 1 d . . . . .
H49 H 0.1817 0.5093 0.3184 0.031 Uiso 1 1 calc R U . . .
C50 C 0.17810(7) 0.62997(19) 0.29071(10) 0.0259(6) Uani 1 1 d . . . . .
C51 C 0.19832(7) 0.69810(18) 0.29146(10) 0.0236(6) Uani 1 1 d . . . . .
H51 H 0.1877 0.7521 0.2760 0.028 Uiso 1 1 calc R U . . .
C52 C 0.23388(7) 0.68804(18) 0.31458(10) 0.0223(6) Uani 1 1 d . . . . .
C53 C 0.26052(7) 0.74265(18) 0.31847(10) 0.0235(6) Uani 1 1 d . . . . .
C54 C 0.26059(7) 0.82921(18) 0.30589(10) 0.0252(6) Uani 1 1 d . . . . .
H54 H 0.2405 0.8643 0.2931 0.030 Uiso 1 1 calc R U . . .
C55 C 0.29014(7) 0.86459(19) 0.31208(10) 0.0273(6) Uani 1 1 d . . . . .
C56 C 0.31781(7) 0.8078(2) 0.32685(10) 0.0283(6) Uani 1 1 d . . . . .
H56 H 0.3374 0.8305 0.3288 0.034 Uiso 1 1 calc R U . . .
C57 C 0.31853(7) 0.71966(19) 0.33901(10) 0.0258(6) Uani 1 1 d . . . . .
C58 C 0.29038(7) 0.68934(18) 0.33923(10) 0.0230(6) Uani 1 1 d . . . . .
C59 C 0.13859(7) 0.6413(2) 0.26169(11) 0.0296(6) Uani 1 1 d . . . . .
C60 C 0.12465(8) 0.6737(3) 0.21086(12) 0.0420(8) Uani 1 1 d . . . . .
H60A H 0.0994 0.6777 0.1923 0.063 Uiso 1 1 calc R U . . .
H60B H 0.1313 0.6325 0.1950 0.063 Uiso 1 1 calc R U . . .
H60C H 0.1343 0.7318 0.2126 0.063 Uiso 1 1 calc R U . . .
C61 C 0.13034(8) 0.7081(2) 0.28767(13) 0.0411(8) Uani 1 1 d . . . . .
H61A H 0.1404 0.6884 0.3209 0.062 Uiso 1 1 calc R U . . .
H61B H 0.1052 0.7134 0.2707 0.062 Uiso 1 1 calc R U . . .
H61C H 0.1401 0.7652 0.2881 0.062 Uiso 1 1 calc R U . . .
C62 C 0.12043(8) 0.5545(2) 0.25717(13) 0.0406(8) Uani 1 1 d . . . . .
H62A H 0.1280 0.5339 0.2894 0.061 Uiso 1 1 calc R U . . .
H62B H 0.1263 0.5106 0.2416 0.061 Uiso 1 1 calc R U . . .
H62C H 0.0954 0.5636 0.2376 0.061 Uiso 1 1 calc R U . . .
C63 C 0.29246(8) 0.96262(19) 0.30347(11) 0.0308(7) Uani 1 1 d . . . . .
C64 C 0.30186(15) 1.0114(3) 0.34877(16) 0.0754(16) Uani 1 1 d . . . . .
H64A H 0.3244 0.9909 0.3761 0.113 Uiso 1 1 calc R U . . .
H64B H 0.2843 1.0001 0.3553 0.113 Uiso 1 1 calc R U . . .
H64C H 0.3030 1.0745 0.3442 0.113 Uiso 1 1 calc R U . . .
C65 C 0.31923(15) 0.9794(3) 0.2927(2) 0.091(2) Uani 1 1 d . . . . .
H65A H 0.3141 0.9434 0.2652 0.136 Uiso 1 1 calc R U . . .
H65B H 0.3422 0.9642 0.3211 0.136 Uiso 1 1 calc R U . . .
H65C H 0.3188 1.0416 0.2850 0.136 Uiso 1 1 calc R U . . .
C66 C 0.25834(10) 0.9991(3) 0.26195(17) 0.0717(15) Uani 1 1 d . . . . .
H66A H 0.2612 1.0612 0.2573 0.107 Uiso 1 1 calc R U . . .
H66B H 0.2409 0.9934 0.2692 0.107 Uiso 1 1 calc R U . . .
H66C H 0.2508 0.9664 0.2324 0.107 Uiso 1 1 calc R U . . .
C67 C 0.24663(7) 0.46455(19) 0.36984(10) 0.0270(6) Uani 1 1 d . . . . .
H67 H 0.2317 0.4190 0.3668 0.032 Uiso 1 1 calc R U . . .
C68 C 0.34566(7) 0.6626(2) 0.34326(10) 0.0284(6) Uani 1 1 d . . . . .
H68 H 0.3517 0.6087 0.3604 0.034 Uiso 1 1 calc R U . . .
C69 C 0.29029(7) 0.36706(19) 0.42430(11) 0.0296(7) Uani 1 1 d . . . . .
C70 C 0.30085(8) 0.3016(2) 0.40612(12) 0.0364(7) Uani 1 1 d . . . . .
C71 C 0.30883(9) 0.2195(2) 0.42846(13) 0.0439(9) Uani 1 1 d . . . . .
H71 H 0.3155 0.1731 0.4165 0.053 Uiso 1 1 calc R U . . .
C72 C 0.30723(9) 0.2046(2) 0.46771(13) 0.0464(9) Uani 1 1 d . . . . .
H72 H 0.3126 0.1481 0.4823 0.056 Uiso 1 1 calc R U . . .
C73 C 0.29791(9) 0.2709(2) 0.48567(14) 0.0447(9) Uani 1 1 d . . . . .
H73 H 0.2976 0.2602 0.5133 0.054 Uiso 1 1 calc R U . . .
C74 C 0.28882(8) 0.3543(2) 0.46411(12) 0.0349(7) Uani 1 1 d . . . . .
C75 C 0.27725(8) 0.4241(2) 0.48461(13) 0.0405(8) Uani 1 1 d . . . . .
H75 H 0.2721 0.4791 0.4654 0.049 Uiso 1 1 calc R U . . .
C76 C 0.30579(10) 0.4444(3) 0.53730(14) 0.0506(10) Uani 1 1 d . . . . .
H76A H 0.3100 0.3926 0.5572 0.076 Uiso 1 1 calc R U . . .
H76B H 0.2986 0.4935 0.5486 0.076 Uiso 1 1 calc R U . . .
H76C H 0.3270 0.4602 0.5399 0.076 Uiso 1 1 calc R U . . .
C77 C 0.24401(10) 0.3952(3) 0.47997(17) 0.0587(11) Uani 1 1 d . . . . .
H77A H 0.2255 0.3863 0.4459 0.088 Uiso 1 1 calc R U . . .
H77B H 0.2370 0.4408 0.4935 0.088 Uiso 1 1 calc R U . . .
H77C H 0.2483 0.3402 0.4977 0.088 Uiso 1 1 calc R U . . .
C78 C 0.30149(10) 0.3156(2) 0.36200(13) 0.0474(9) Uani 1 1 d . . . . .
H78 H 0.3014 0.3803 0.3569 0.057 Uiso 1 1 calc R U . . .
C79 C 0.33419(13) 0.2774(3) 0.36872(17) 0.0633(12) Uani 1 1 d . . . . .
H79A H 0.3546 0.3024 0.3978 0.095 Uiso 1 1 calc R U . . .
H79B H 0.3346 0.2920 0.3406 0.095 Uiso 1 1 calc R U . . .
H79C H 0.3343 0.2135 0.3720 0.095 Uiso 1 1 calc R U . . .
C80 C 0.26872(14) 0.2770(3) 0.31712(15) 0.0796(16) Uani 1 1 d . . . . .
H80A H 0.2676 0.2138 0.3217 0.119 Uiso 1 1 calc R U . . .
H80B H 0.2693 0.2867 0.2888 0.119 Uiso 1 1 calc R U . . .
H80C H 0.2483 0.3058 0.3123 0.119 Uiso 1 1 calc R U . . .
C81 C 0.38473(7) 0.6364(2) 0.32033(11) 0.0295(6) Uani 1 1 d . . . . .
C82 C 0.37512(8) 0.5596(2) 0.29257(12) 0.0387(8) Uani 1 1 d . . . . .
C83 C 0.39935(10) 0.5207(3) 0.28682(14) 0.0518(10) Uani 1 1 d . . . . .
H83 H 0.3935 0.4675 0.2691 0.062 Uiso 1 1 calc R U . . .
C84 C 0.43164(10) 0.5569(3) 0.30604(15) 0.0517(10) Uani 1 1 d . . . . .
H84 H 0.4475 0.5297 0.3009 0.062 Uiso 1 1 calc R U . . .
C85 C 0.44051(8) 0.6330(2) 0.33276(13) 0.0414(8) Uani 1 1 d . . . . .
H85 H 0.4628 0.6575 0.3462 0.050 Uiso 1 1 calc R U . . .
C86 C 0.41782(7) 0.6747(2) 0.34059(11) 0.0307(7) Uani 1 1 d . . . . .
C87 C 0.42683(8) 0.7598(2) 0.36791(13) 0.0400(8) Uani 1 1 d . . . . .
H87 H 0.4167 0.7585 0.3873 0.048 Uiso 1 1 calc R U . . .
C88 C 0.41083(11) 0.8374(3) 0.33305(19) 0.0726(14) Uani 1 1 d . . . . .
H88A H 0.4210 0.8415 0.3144 0.109 Uiso 1 1 calc R U . . .
H88B H 0.4155 0.8918 0.3514 0.109 Uiso 1 1 calc R U . . .
H88C H 0.3858 0.8287 0.3111 0.109 Uiso 1 1 calc R U . . .
C89 C 0.46598(9) 0.7742(3) 0.40283(15) 0.0577(11) Uani 1 1 d . . . . .
H89A H 0.4763 0.7244 0.4251 0.087 Uiso 1 1 calc R U . . .
H89B H 0.4703 0.8283 0.4212 0.087 Uiso 1 1 calc R U . . .
H89C H 0.4763 0.7791 0.3845 0.087 Uiso 1 1 calc R U . . .
C90 C 0.33952(9) 0.5182(2) 0.26918(13) 0.0442(8) Uani 1 1 d . . . . .
H90 H 0.3234 0.5643 0.2668 0.053 Uiso 1 1 calc R U . . .
C91 C 0.34034(9) 0.4435(2) 0.30003(14) 0.0483(9) Uani 1 1 d . . . . .
H91A H 0.3552 0.3962 0.3018 0.073 Uiso 1 1 calc R U . . .
H91B H 0.3169 0.4209 0.2855 0.073 Uiso 1 1 calc R U . . .
H91C H 0.3495 0.4652 0.3326 0.073 Uiso 1 1 calc R U . . .
C92 C 0.32498(12) 0.4843(4) 0.21805(16) 0.0738(14) Uani 1 1 d . . . . .
H92A H 0.3267 0.5307 0.1992 0.111 Uiso 1 1 calc R U . . .
H92B H 0.3007 0.4677 0.2024 0.111 Uiso 1 1 calc R U . . .
H92C H 0.3383 0.4331 0.2199 0.111 Uiso 1 1 calc R U . . .
Ga1 Ga 0.37929(2) 0.61267(2) 0.50178(2) 0.02222(8) Uani 1 1 d . . . . .
Ga2 Ga 0.31394(2) 0.54832(2) 0.41469(2) 0.02129(8) Uani 1 1 d . . . . .
N1 N 0.41138(6) 0.70658(15) 0.51519(9) 0.0258(5) Uani 1 1 d . . . . .
N2 N 0.41481(6) 0.55271(15) 0.56505(8) 0.0244(5) Uani 1 1 d . . . . .
N3 N 0.34140(6) 0.91824(18) 0.49285(9) 0.0328(6) Uani 1 1 d . . . . .
N4 N 0.28456(5) 0.60710(15) 0.35328(8) 0.0224(5) Uani 1 1 d . . . . .
N5 N 0.27971(6) 0.45135(15) 0.39893(9) 0.0256(5) Uani 1 1 d . . . . .
N6 N 0.36070(6) 0.68733(17) 0.32338(9) 0.0312(6) Uani 1 1 d . . . . .
Se1 Se 0.32294(2) 0.63795(2) 0.47921(2) 0.02704(8) Uani 1 1 d . . . . .
Se2 Se 0.37016(2) 0.50572(2) 0.44310(2) 0.02491(7) Uani 1 1 d . . . . .

loop_
_atom_site_aniso_label
_atom_site_aniso_U_11
_atom_site_aniso_U_22
_atom_site_aniso_U_33
_atom_site_aniso_U_23
_atom_site_aniso_U_13
_atom_site_aniso_U_12
C1 0.0186(13) 0.0231(14) 0.0300(15) -0.0013(12) 0.0112(12) -0.0010(11)
C2 0.0184(12) 0.0215(14) 0.0275(14) -0.0002(11) 0.0112(11) -0.0018(10)
C3 0.0199(13) 0.0202(14) 0.0304(15) 0.0013(12) 0.0119(12) 0.0010(11)
C4 0.0165(12) 0.0232(15) 0.0335(15) -0.0021(12) 0.0121(12) -0.0017(11)
C5 0.0204(13) 0.0225(15) 0.0391(17) 0.0036(12) 0.0161(13) -0.0021(11)
C6 0.0224(13) 0.0182(14) 0.0363(16) 0.0009(12) 0.0146(13) -0.0022(11)
C7 0.0200(13) 0.0200(14) 0.0399(17) 0.0016(12) 0.0148(13) 0.0005(11)
C8 0.0209(14) 0.0246(15) 0.0482(19) 0.0040(14) 0.0183(14) 0.0016(11)
C9 0.0268(15) 0.0190(15) 0.0461(19) 0.0043(13) 0.0178(14) 0.0002(12)
C10 0.0210(13) 0.0220(15) 0.0419(18) 0.0008(13) 0.0131(13) 0.0030(11)
C11 0.0188(13) 0.0245(15) 0.0352(16) 0.0008(12) 0.0132(12) 0.0007(11)
C12 0.0183(13) 0.0197(14) 0.0347(16) 0.0003(12) 0.0114(12) 0.0001(11)
C13 0.0186(13) 0.0263(15) 0.0392(17) 0.0055(13) 0.0160(13) 0.0026(11)
C14 0.0301(16) 0.0313(18) 0.060(2) 0.0126(16) 0.0306(16) 0.0106(13)
C15 0.0221(15) 0.045(2) 0.047(2) -0.0006(16) 0.0145(14) -0.0024(14)
C16 0.0296(15) 0.0317(17) 0.0482(19) 0.0087(15) 0.0252(15) 0.0081(13)
C17 0.0305(15) 0.0182(14) 0.071(2) 0.0089(14) 0.0264(15) 0.0002(12)
C18 0.054(5) 0.041(5) 0.087(4) 0.006(4) 0.017(3) -0.010(4)
C19 0.074(5) 0.041(4) 0.111(5) 0.027(5) 0.065(4) 0.006(5)
C20 0.036(3) 0.029(4) 0.102(6) 0.023(4) 0.026(3) -0.001(3)
C18A 0.039(4) 0.028(4) 0.099(4) 0.014(4) 0.012(4) -0.013(3)
C19A 0.076(6) 0.038(4) 0.085(4) 0.021(4) 0.042(4) 0.010(5)
C20A 0.046(4) 0.021(4) 0.121(6) 0.006(5) 0.038(4) 0.006(3)
C21 0.0222(13) 0.0233(15) 0.0271(15) 0.0000(12) 0.0103(12) -0.0005(11)
C22 0.0250(14) 0.0228(15) 0.0349(16) -0.0025(12) 0.0149(13) -0.0018(11)
C23 0.0232(14) 0.0373(17) 0.0237(14) 0.0040(12) 0.0132(12) 0.0013(12)
C24 0.0333(17) 0.054(2) 0.0325(17) 0.0006(15) 0.0202(14) 0.0034(15)
C25 0.057(2) 0.079(3) 0.045(2) 0.015(2) 0.039(2) 0.019(2)
C26 0.061(3) 0.081(3) 0.062(3) 0.028(2) 0.050(2) 0.015(2)
C27 0.045(2) 0.051(2) 0.054(2) 0.0213(18) 0.0333(18) 0.0061(17)
C28 0.0282(15) 0.0369(18) 0.0334(16) 0.0066(14) 0.0181(13) -0.0004(13)
C29 0.048(2) 0.051(2) 0.044(2) -0.0086(17) 0.0268(18) 0.0063(17)
C30 0.062(3) 0.068(3) 0.054(2) -0.011(2) 0.039(2) 0.014(2)
C31 0.062(3) 0.070(3) 0.074(3) -0.028(3) 0.026(2) 0.001(2)
C32 0.0286(15) 0.0242(15) 0.0371(17) 0.0043(13) 0.0186(13) -0.0007(12)
C33 0.0357(17) 0.040(2) 0.050(2) 0.0094(16) 0.0235(16) 0.0105(15)
C34 0.0406(19) 0.0330(19) 0.054(2) 0.0000(16) 0.0229(17) -0.0097(15)
C35 0.0338(16) 0.0309(17) 0.0390(18) 0.0018(14) 0.0218(14) 0.0098(13)
C36 0.051(2) 0.040(2) 0.043(2) -0.0055(16) 0.0264(18) -0.0026(16)
C37 0.061(2) 0.045(2) 0.041(2) -0.0044(17) 0.0312(19) 0.0054(18)
C38 0.056(2) 0.055(2) 0.049(2) 0.0023(18) 0.0399(19) 0.0132(19)
C39 0.0379(19) 0.076(3) 0.046(2) -0.0019(19) 0.0289(17) 0.0035(18)
C40 0.0332(17) 0.051(2) 0.0371(18) -0.0008(16) 0.0226(15) 0.0081(15)
C41 0.0343(19) 0.100(4) 0.038(2) -0.015(2) 0.0235(17) -0.009(2)
C42 0.077(3) 0.129(5) 0.041(2) 0.019(3) 0.026(2) 0.011(3)
C43 0.054(3) 0.138(5) 0.058(3) -0.041(3) 0.035(2) -0.032(3)
C44 0.066(2) 0.081(3) 0.060(2) -0.011(2) 0.0289(18) -0.031(2)
C45 0.049(4) 0.077(5) 0.101(4) 0.008(4) 0.015(4) -0.011(4)
C46 0.067(4) 0.072(3) 0.084(4) 0.010(3) 0.008(3) -0.026(3)
C45A 0.046(3) 0.063(5) 0.073(3) 0.010(3) 0.022(3) -0.010(4)
C46A 0.061(4) 0.077(4) 0.057(4) -0.002(3) 0.029(3) -0.020(3)
C47 0.0162(12) 0.0201(14) 0.0232(13) 0.0002(11) 0.0085(11) -0.0007(10)
C48 0.0192(13) 0.0204(14) 0.0287(14) -0.0003(11) 0.0131(11) -0.0022(10)
C49 0.0246(14) 0.0238(15) 0.0304(15) -0.0010(12) 0.0162(12) -0.0035(11)
C50 0.0199(13) 0.0302(16) 0.0259(14) -0.0057(12) 0.0120(12) -0.0003(11)
C51 0.0221(13) 0.0198(14) 0.0258(14) 0.0000(11) 0.0116(11) 0.0036(11)
C52 0.0219(13) 0.0210(14) 0.0225(13) 0.0005(11) 0.0117(11) -0.0015(11)
C53 0.0208(13) 0.0225(14) 0.0249(14) -0.0002(11) 0.0114(11) -0.0015(11)
C54 0.0226(13) 0.0212(14) 0.0265(14) 0.0020(11) 0.0106(12) 0.0007(11)
C55 0.0277(14) 0.0198(14) 0.0281(15) 0.0022(12) 0.0121(12) -0.0016(11)
C56 0.0213(13) 0.0285(16) 0.0309(15) 0.0049(12) 0.0123(12) -0.0030(11)
C57 0.0194(13) 0.0268(15) 0.0276(14) 0.0051(12) 0.0111(12) -0.0013(11)
C58 0.0218(13) 0.0199(14) 0.0214(13) 0.0001(11) 0.0088(11) -0.0027(10)
C59 0.0174(13) 0.0337(17) 0.0341(16) -0.0043(13) 0.0123(12) 0.0008(12)
C60 0.0245(15) 0.055(2) 0.0380(18) 0.0000(16) 0.0122(14) 0.0042(15)
C61 0.0302(16) 0.044(2) 0.049(2) -0.0086(16) 0.0227(16) 0.0042(14)
C62 0.0197(14) 0.040(2) 0.052(2) -0.0055(16) 0.0140(14) -0.0041(13)
C63 0.0293(15) 0.0222(15) 0.0345(16) 0.0056(12) 0.0141(13) -0.0025(12)
C64 0.129(4) 0.023(2) 0.051(3) -0.0014(18) 0.037(3) -0.008(2)
C65 0.117(4) 0.038(2) 0.183(6) 0.043(3) 0.124(5) 0.017(3)
C66 0.049(2) 0.032(2) 0.082(3) 0.029(2) 0.005(2) -0.0059(17)
C67 0.0229(14) 0.0241(15) 0.0326(16) 0.0006(12) 0.0148(12) -0.0047(11)
C68 0.0207(13) 0.0282(16) 0.0294(15) 0.0060(12) 0.0099(12) -0.0007(11)
C69 0.0238(14) 0.0187(14) 0.0377(17) 0.0057(12) 0.0121(13) -0.0043(11)
C70 0.0360(17) 0.0223(16) 0.0369(17) 0.0040(13) 0.0122(14) -0.0014(13)
C71 0.0443(19) 0.0203(16) 0.048(2) 0.0041(15) 0.0150(17) -0.0004(14)
C72 0.0413(19) 0.0254(18) 0.053(2) 0.0171(16) 0.0148(17) -0.0058(15)
C73 0.0368(18) 0.039(2) 0.053(2) 0.0161(17) 0.0221(17) -0.0069(15)
C74 0.0234(14) 0.0307(17) 0.0452(19) 0.0095(14) 0.0162(14) -0.0066(12)
C75 0.0334(17) 0.045(2) 0.050(2) 0.0145(16) 0.0277(16) -0.0013(15)
C76 0.050(2) 0.060(3) 0.051(2) 0.0090(19) 0.0339(19) -0.0027(18)
C77 0.045(2) 0.061(3) 0.087(3) 0.018(2) 0.047(2) -0.0040(19)
C78 0.071(3) 0.0199(17) 0.043(2) 0.0038(14) 0.0276(19) 0.0113(16)
C79 0.098(3) 0.031(2) 0.079(3) 0.010(2) 0.061(3) 0.015(2)
C80 0.109(4) 0.050(3) 0.039(2) 0.001(2) 0.017(2) 0.023(3)
C81 0.0247(14) 0.0316(16) 0.0330(16) 0.0078(13) 0.0168(13) 0.0005(12)
C82 0.0293(16) 0.0406(19) 0.0397(18) 0.0003(15) 0.0157(14) -0.0018(14)
C83 0.051(2) 0.053(2) 0.054(2) -0.0156(19) 0.031(2) -0.0022(18)
C84 0.043(2) 0.062(3) 0.065(3) -0.008(2) 0.039(2) 0.0030(18)
C85 0.0294(16) 0.054(2) 0.048(2) 0.0060(17) 0.0263(16) -0.0004(15)
C86 0.0260(14) 0.0334(17) 0.0293(15) 0.0078(13) 0.0136(13) -0.0012(12)
C87 0.0276(16) 0.040(2) 0.046(2) -0.0003(16) 0.0171(15) -0.0059(14)
C88 0.048(2) 0.038(2) 0.105(4) 0.016(2) 0.027(2) -0.0021(19)
C89 0.0329(19) 0.062(3) 0.062(3) -0.013(2) 0.0172(18) -0.0087(18)
C90 0.0307(17) 0.039(2) 0.047(2) -0.0040(16) 0.0124(15) -0.0051(14)
C91 0.0304(17) 0.041(2) 0.058(2) -0.0022(18) 0.0157(17) -0.0053(15)
C92 0.062(3) 0.085(4) 0.052(3) -0.017(2) 0.019(2) -0.026(3)
Ga1 0.01740(14) 0.02124(16) 0.02698(16) -0.00046(12) 0.01192(13) -0.00054(11)
Ga2 0.01648(14) 0.01778(15) 0.02658(16) 0.00222(12) 0.01034(12) -0.00103(11)
N1 0.0188(11) 0.0213(12) 0.0353(13) 0.0028(10) 0.0141(10) 0.0021(9)
N2 0.0227(11) 0.0239(12) 0.0268(12) -0.0011(10) 0.0141(10) -0.0014(9)
N3 0.0273(13) 0.0328(14) 0.0380(15) 0.0030(12) 0.0183(12) 0.0072(11)
N4 0.0176(11) 0.0184(12) 0.0289(12) 0.0027(9) 0.0117(10) -0.0024(9)
N5 0.0233(12) 0.0186(12) 0.0316(13) 0.0023(10) 0.0135(10) -0.0029(9)
N6 0.0228(12) 0.0324(14) 0.0391(14) 0.0081(11) 0.0180(11) 0.0009(10)
Se1 0.01989(13) 0.03010(16) 0.03232(16) -0.00284(12) 0.01546(12) -0.00079(11)
Se2 0.01986(13) 0.02344(15) 0.02900(15) -0.00002(11) 0.01234(12) 0.00257(11)

loop_
_atom_type_symbol
_atom_type_description
_atom_type_scat_dispersion_real
_atom_type_scat_dispersion_imag
_atom_type_scat_source
C C 0.0033 0.0016 'International Tables Vol C Tables 4.2.6.8 and 6.1.1.4'
H H 0.0000 0.0000 'International Tables Vol C Tables 4.2.6.8 and 6.1.1.4'
Ga Ga 0.2307 1.6083 'International Tables Vol C Tables 4.2.6.8 and 6.1.1.4'
N N 0.0061 0.0033 'International Tables Vol C Tables 4.2.6.8 and 6.1.1.4'
Se Se -0.0929 2.2259 'International Tables Vol C Tables 4.2.6.8 and 6.1.1.4'

loop_
_geom_angle_atom_site_label_1
_geom_angle_atom_site_label_2
_geom_angle_atom_site_label_3
_geom_angle
_geom_angle_site_symmetry_1
_geom_angle_site_symmetry_3
_geom_angle_publ_flag
N1 C1 C2 127.6(3) . . ?
N1 C1 C6 111.9(2) . . ?
C2 C1 C6 120.3(2) . . ?
C1 C2 C3 117.7(2) . . ?
C1 C2 C21 121.6(2) . . ?
C3 C2 C21 120.1(3) . . ?
C4 C3 C2 122.7(3) . . ?
C4 C3 H3 118.6 . . ?
C2 C3 H3 118.6 . . ?
C3 C4 C5 117.6(2) . . ?
C3 C4 C13 122.0(3) . . ?
C5 C4 C13 120.3(2) . . ?
C6 C5 C4 121.5(3) . . ?
C6 C5 H5 119.2 . . ?
C4 C5 H5 119.2 . . ?
C5 C6 C1 119.8(3) . . ?
C5 C6 C7 134.3(3) . . ?
C1 C6 C7 105.7(2) . . ?
C8 C7 C12 121.1(3) . . ?
C8 C7 C6 132.1(3) . . ?
C12 C7 C6 106.3(2) . . ?
C7 C8 C9 120.6(3) . . ?
C7 C8 H8 119.7 . . ?
C9 C8 H8 119.7 . . ?
C10 C9 C8 117.3(3) . . ?
C10 C9 C17 122.3(3) . . ?
C8 C9 C17 120.0(3) . . ?
C11 C10 C9 123.9(3) . . ?
C11 C10 H10 118.0 . . ?
C9 C10 H10 118.0 . . ?
C10 C11 C12 117.8(3) . . ?
C10 C11 C22 119.7(3) . . ?
C12 C11 C22 121.1(3) . . ?
C11 C12 N1 129.8(3) . . ?
C11 C12 C7 119.1(3) . . ?
N1 C12 C7 110.7(2) . . ?
C4 C13 C14 112.0(2) . . ?
C4 C13 C15 108.7(2) . . ?
C14 C13 C15 109.2(3) . . ?
C4 C13 C16 110.3(2) . . ?
C14 C13 C16 107.7(3) . . ?
C15 C13 C16 108.9(3) . . ?
C13 C14 H14A 109.5 . . ?
C13 C14 H14B 109.5 . . ?
H14A C14 H14B 109.5 . . ?
C13 C14 H14C 109.5 . . ?
H14A C14 H14C 109.5 . . ?
H14B C14 H14C 109.5 . . ?
C13 C15 H15A 109.5 . . ?
C13 C15 H15B 109.5 . . ?
H15A C15 H15B 109.5 . . ?
C13 C15 H15C 109.5 . . ?
H15A C15 H15C 109.5 . . ?
H15B C15 H15C 109.5 . . ?
C13 C16 H16A 109.5 . . ?
C13 C16 H16B 109.5 . . ?
H16A C16 H16B 109.5 . . ?
C13 C16 H16C 109.5 . . ?
H16A C16 H16C 109.5 . . ?
H16B C16 H16C 109.5 . . ?
C20A C17 C18A 108.9(3) . . ?
C20 C17 C18 108.8(3) . . ?
C20A C17 C19A 108.8(3) . . ?
C18A C17 C19A 108.5(3) . . ?
C20 C17 C19 107.9(3) . . ?
C18 C17 C19 107.9(3) . . ?
C20A C17 C9 112.7(6) . . ?
C18A C17 C9 108.5(5) . . ?
C20 C17 C9 112.3(5) . . ?
C18 C17 C9 107.1(6) . . ?
C19A C17 C9 109.3(6) . . ?
C19 C17 C9 112.7(6) . . ?
C17 C18 H18A 109.5 . . ?
C17 C18 H18B 109.5 . . ?
H18A C18 H18B 109.5 . . ?
C17 C18 H18C 109.5 . . ?
H18A C18 H18C 109.5 . . ?
H18B C18 H18C 109.5 . . ?
C17 C19 H19A 109.5 . . ?
C17 C19 H19B 109.5 . . ?
H19A C19 H19B 109.5 . . ?
C17 C19 H19C 109.5 . . ?
H19A C19 H19C 109.5 . . ?
H19B C19 H19C 109.5 . . ?
C17 C20 H20A 109.5 . . ?
C17 C20 H20B 109.5 . . ?
H20A C20 H20B 109.5 . . ?
C17 C20 H20C 109.5 . . ?
H20A C20 H20C 109.5 . . ?
H20B C20 H20C 109.5 . . ?
C17 C18A H18D 109.5 . . ?
C17 C18A H18E 109.5 . . ?
H18D C18A H18E 109.5 . . ?
C17 C18A H18F 109.5 . . ?
H18D C18A H18F 109.5 . . ?
H18E C18A H18F 109.5 . . ?
C17 C19A H19D 109.5 . . ?
C17 C19A H19E 109.5 . . ?
H19D C19A H19E 109.5 . . ?
C17 C19A H19F 109.5 . . ?
H19D C19A H19F 109.5 . . ?
H19E C19A H19F 109.5 . . ?
C17 C20A H20D 109.5 . . ?
C17 C20A H20E 109.5 . . ?
H20D C20A H20E 109.5 . . ?
C17 C20A H20F 109.5 . . ?
H20D C20A H20F 109.5 . . ?
H20E C20A H20F 109.5 . . ?
N2 C21 C2 124.3(3) . . ?
N2 C21 H21 117.9 . . ?
C2 C21 H21 117.9 . . ?
N3 C22 C11 121.8(3) . . ?
N3 C22 H22 119.1 . . ?
C11 C22 H22 119.1 . . ?
C28 C23 C24 123.5(3) . . ?
C28 C23 N2 119.8(3) . . ?
C24 C23 N2 116.7(3) . . ?
C23 C24 C25 116.8(3) . . ?
C23 C24 C29 123.1(3) . . ?
C25 C24 C29 119.9(3) . . ?
C26 C25 C24 121.0(3) . . ?
C26 C25 H25 119.5 . . ?
C24 C25 H25 119.5 . . ?
C27 C26 C25 120.6(3) . . ?
C27 C26 H26 119.7 . . ?
C25 C26 H26 119.7 . . ?
C26 C27 C28 121.2(4) . . ?
C26 C27 H27 119.4 . . ?
C28 C27 H27 119.4 . . ?
C23 C28 C27 116.8(3) . . ?
C23 C28 C32 124.0(3) . . ?
C27 C28 C32 119.2(3) . . ?
C24 C29 C31 110.4(3) . . ?
C24 C29 C30 111.8(3) . . ?
C31 C29 C30 110.5(3) . . ?
C24 C29 H29 108.0 . . ?
C31 C29 H29 108.0 . . ?
C30 C29 H29 108.0 . . ?
C29 C30 H30A 109.5 . . ?
C29 C30 H30B 109.5 . . ?
H30A C30 H30B 109.5 . . ?
C29 C30 H30C 109.5 . . ?
H30A C30 H30C 109.5 . . ?
H30B C30 H30C 109.5 . . ?
C29 C31 H31A 109.5 . . ?
C29 C31 H31B 109.5 . . ?
H31A C31 H31B 109.5 . . ?
C29 C31 H31C 109.5 . . ?
H31A C31 H31C 109.5 . . ?
H31B C31 H31C 109.5 . . ?
C28 C32 C34 111.0(3) . . ?
C28 C32 C33 111.6(3) . . ?
C34 C32 C33 110.6(3) . . ?
C28 C32 H32 107.9 . . ?
C34 C32 H32 107.9 . . ?
C33 C32 H32 107.9 . . ?
C32 C33 H33A 109.5 . . ?
C32 C33 H33B 109.5 . . ?
H33A C33 H33B 109.5 . . ?
C32 C33 H33C 109.5 . . ?
H33A C33 H33C 109.5 . . ?
H33B C33 H33C 109.5 . . ?
C32 C34 H34A 109.5 . . ?
C32 C34 H34B 109.5 . . ?
H34A C34 H34B 109.5 . . ?
C32 C34 H34C 109.5 . . ?
H34A C34 H34C 109.5 . . ?
H34B C34 H34C 109.5 . . ?
C36 C35 C40 121.8(3) . . ?
C36 C35 N3 118.5(3) . . ?
C40 C35 N3 119.7(3) . . ?
C37 C36 C35 118.0(3) . . ?
C37 C36 C44 120.3(4) . . ?
C35 C36 C44 121.7(3) . . ?
C38 C37 C36 121.5(3) . . ?
C38 C37 H37 119.3 . . ?
C36 C37 H37 119.3 . . ?
C37 C38 C39 120.2(3) . . ?
C37 C38 H38 119.9 . . ?
C39 C38 H38 119.9 . . ?
C38 C39 C40 120.8(4) . . ?
C38 C39 H39 119.6 . . ?
C40 C39 H39 119.6 . . ?
C39 C40 C35 117.7(3) . . ?
C39 C40 C41 122.6(3) . . ?
C35 C40 C41 119.6(3) . . ?
C43 C41 C42 112.6(4) . . ?
C43 C41 C40 113.1(3) . . ?
C42 C41 C40 108.4(4) . . ?
C43 C41 H41 107.5 . . ?
C42 C41 H41 107.5 . . ?
C40 C41 H41 107.5 . . ?
C41 C42 H42A 109.5 . . ?
C41 C42 H42B 109.5 . . ?
H42A C42 H42B 109.5 . . ?
C41 C42 H42C 109.5 . . ?
H42A C42 H42C 109.5 . . ?
H42B C42 H42C 109.5 . . ?
C41 C43 H43A 109.5 . . ?
C41 C43 H43B 109.5 . . ?
H43A C43 H43B 109.5 . . ?
C41 C43 H43C 109.5 . . ?
H43A C43 H43C 109.5 . . ?
H43B C43 H43C 109.5 . . ?
C46A C44 C45A 114.2(7) . . ?
C45 C44 C46 111.8(8) . . ?
C46A C44 C36 118.5(5) . . ?
C45 C44 C36 114.4(7) . . ?
C45A C44 C36 118.1(6) . . ?
C46 C44 C36 103.9(5) . . ?
C46A C44 H44 100.2 . . ?
C45A C44 H44 100.2 . . ?
C36 C44 H44 100.2 . . ?
C44 C45 H45A 109.5 . . ?
C44 C45 H45B 109.5 . . ?
H45A C45 H45B 109.5 . . ?
C44 C45 H45C 109.5 . . ?
H45A C45 H45C 109.5 . . ?
H45B C45 H45C 109.5 . . ?
C44 C46 H46A 109.5 . . ?
C44 C46 H46B 109.5 . . ?
H46A C46 H46B 109.5 . . ?
C44 C46 H46C 109.5 . . ?
H46A C46 H46C 109.5 . . ?
H46B C46 H46C 109.5 . . ?
C44 C45A H45D 109.5 . . ?
C44 C45A H45E 109.5 . . ?
H45D C45A H45E 109.5 . . ?
C44 C45A H45F 109.5 . . ?
H45D C45A H45F 109.5 . . ?
H45E C45A H45F 109.5 . . ?
C44 C46A H46D 109.5 . . ?
C44 C46A H46E 109.5 . . ?
H46D C46A H46E 109.5 . . ?
C44 C46A H46F 109.5 . . ?
H46D C46A H46F 109.5 . . ?
H46E C46A H46F 109.5 . . ?
N4 C47 C52 112.2(2) . . ?
N4 C47 C48 128.5(2) . . ?
C52 C47 C48 119.4(2) . . ?
C47 C48 C49 117.7(2) . . ?
C47 C48 C67 122.8(2) . . ?
C49 C48 C67 119.5(2) . . ?
C50 C49 C48 123.2(3) . . ?
C50 C49 H49 118.4 . . ?
C48 C49 H49 118.4 . . ?
C49 C50 C51 117.5(2) . . ?
C49 C50 C59 123.1(3) . . ?
C51 C50 C59 119.3(3) . . ?
C52 C51 C50 121.0(3) . . ?
C52 C51 H51 119.5 . . ?
C50 C51 H51 119.5 . . ?
C51 C52 C47 120.6(2) . . ?
C51 C52 C53 133.5(3) . . ?
C47 C52 C53 105.8(2) . . ?
C54 C53 C58 121.6(2) . . ?
C54 C53 C52 132.2(3) . . ?
C58 C53 C52 106.2(2) . . ?
C53 C54 C55 119.8(3) . . ?
C53 C54 H54 120.1 . . ?
C55 C54 H54 120.1 . . ?
C54 C55 C56 117.5(3) . . ?
C54 C55 C63 121.3(3) . . ?
C56 C55 C63 121.2(3) . . ?
C55 C56 C57 124.3(3) . . ?
C55 C56 H56 117.9 . . ?
C57 C56 H56 117.9 . . ?
C56 C57 C58 116.7(3) . . ?
C56 C57 C68 118.0(2) . . ?
C58 C57 C68 124.5(3) . . ?
C57 C58 C53 118.7(3) . . ?
C57 C58 N4 130.6(3) . . ?
C53 C58 N4 110.4(2) . . ?
C60 C59 C61 109.8(3) . . ?
C60 C59 C62 107.8(3) . . ?
C61 C59 C62 109.0(3) . . ?
C60 C59 C50 110.3(2) . . ?
C61 C59 C50 108.4(2) . . ?
C62 C59 C50 111.6(3) . . ?
C59 C60 H60A 109.5 . . ?
C59 C60 H60B 109.5 . . ?
H60A C60 H60B 109.5 . . ?
C59 C60 H60C 109.5 . . ?
H60A C60 H60C 109.5 . . ?
H60B C60 H60C 109.5 . . ?
C59 C61 H61A 109.5 . . ?
C59 C61 H61B 109.5 . . ?
H61A C61 H61B 109.5 . . ?
C59 C61 H61C 109.5 . . ?
H61A C61 H61C 109.5 . . ?
H61B C61 H61C 109.5 . . ?
C59 C62 H62A 109.5 . . ?
C59 C62 H62B 109.5 . . ?
H62A C62 H62B 109.5 . . ?
C59 C62 H62C 109.5 . . ?
H62A C62 H62C 109.5 . . ?
H62B C62 H62C 109.5 . . ?
C65 C63 C66 107.8(4) . . ?
C65 C63 C64 110.3(4) . . ?
C66 C63 C64 107.5(4) . . ?
C65 C63 C55 111.5(3) . . ?
C66 C63 C55 112.3(3) . . ?
C64 C63 C55 107.3(3) . . ?
C63 C64 H64A 109.5 . . ?
C63 C64 H64B 109.5 . . ?
H64A C64 H64B 109.5 . . ?
C63 C64 H64C 109.5 . . ?
H64A C64 H64C 109.5 . . ?
H64B C64 H64C 109.5 . . ?
C63 C65 H65A 109.5 . . ?
C63 C65 H65B 109.5 . . ?
H65A C65 H65B 109.5 . . ?
C63 C65 H65C 109.5 . . ?
H65A C65 H65C 109.5 . . ?
H65B C65 H65C 109.5 . . ?
C63 C66 H66A 109.5 . . ?
C63 C66 H66B 109.5 . . ?
H66A C66 H66B 109.5 . . ?
C63 C66 H66C 109.5 . . ?
H66A C66 H66C 109.5 . . ?
H66B C66 H66C 109.5 . . ?
N5 C67 C48 124.7(3) . . ?
N5 C67 H67 117.6 . . ?
C48 C67 H67 117.6 . . ?
N6 C68 C57 118.5(3) . . ?
N6 C68 H68 120.8 . . ?
C57 C68 H68 120.8 . . ?
C74 C69 C70 122.9(3) . . ?
C74 C69 N5 119.8(3) . . ?
C70 C69 N5 117.3(3) . . ?
C71 C70 C69 117.2(3) . . ?
C71 C70 C78 120.3(3) . . ?
C69 C70 C78 122.3(3) . . ?
C72 C71 C70 121.2(4) . . ?
C72 C71 H71 119.4 . . ?
C70 C71 H71 119.4 . . ?
C73 C72 C71 120.1(3) . . ?
C73 C72 H72 119.9 . . ?
C71 C72 H72 119.9 . . ?
C72 C73 C74 121.3(3) . . ?
C72 C73 H73 119.3 . . ?
C74 C73 H73 119.3 . . ?
C69 C74 C73 117.2(3) . . ?
C69 C74 C75 124.1(3) . . ?
C73 C74 C75 118.7(3) . . ?
C74 C75 C76 111.2(3) . . ?
C74 C75 C77 110.7(3) . . ?
C76 C75 C77 110.4(3) . . ?
C74 C75 H75 108.1 . . ?
C76 C75 H75 108.1 . . ?
C77 C75 H75 108.1 . . ?
C75 C76 H76A 109.5 . . ?
C75 C76 H76B 109.5 . . ?
H76A C76 H76B 109.5 . . ?
C75 C76 H76C 109.5 . . ?
H76A C76 H76C 109.5 . . ?
H76B C76 H76C 109.5 . . ?
C75 C77 H77A 109.5 . . ?
C75 C77 H77B 109.5 . . ?
H77A C77 H77B 109.5 . . ?
C75 C77 H77C 109.5 . . ?
H77A C77 H77C 109.5 . . ?
H77B C77 H77C 109.5 . . ?
C70 C78 C79 112.0(3) . . ?
C70 C78 C80 110.1(4) . . ?
C79 C78 C80 111.3(3) . . ?
C70 C78 H78 107.8 . . ?
C79 C78 H78 107.8 . . ?
C80 C78 H78 107.8 . . ?
C78 C79 H79A 109.5 . . ?
C78 C79 H79B 109.5 . . ?
H79A C79 H79B 109.5 . . ?
C78 C79 H79C 109.5 . . ?
H79A C79 H79C 109.5 . . ?
H79B C79 H79C 109.5 . . ?
C78 C80 H80A 109.5 . . ?
C78 C80 H80B 109.5 . . ?
H80A C80 H80B 109.5 . . ?
C78 C80 H80C 109.5 . . ?
H80A C80 H80C 109.5 . . ?
H80B C80 H80C 109.5 . . ?
C82 C81 N6 122.3(3) . . ?
C82 C81 C86 121.0(3) . . ?
N6 C81 C86 116.0(3) . . ?
C83 C82 C81 117.9(3) . . ?
C83 C82 C90 119.8(3) . . ?
C81 C82 C90 122.3(3) . . ?
C84 C83 C82 122.1(4) . . ?
C84 C83 H83 118.9 . . ?
C82 C83 H83 118.9 . . ?
C85 C84 C83 119.2(3) . . ?
C85 C84 H84 120.4 . . ?
C83 C84 H84 120.4 . . ?
C84 C85 C86 121.9(3) . . ?
C84 C85 H85 119.1 . . ?
C86 C85 H85 119.1 . . ?
C85 C86 C81 117.9(3) . . ?
C85 C86 C87 122.0(3) . . ?
C81 C86 C87 120.0(3) . . ?
C86 C87 C88 110.6(3) . . ?
C86 C87 C89 113.0(3) . . ?
C88 C87 C89 109.4(3) . . ?
C86 C87 H87 107.9 . . ?
C88 C87 H87 107.9 . . ?
C89 C87 H87 107.9 . . ?
C87 C88 H88A 109.5 . . ?
C87 C88 H88B 109.5 . . ?
H88A C88 H88B 109.5 . . ?
C87 C88 H88C 109.5 . . ?
H88A C88 H88C 109.5 . . ?
H88B C88 H88C 109.5 . . ?
C87 C89 H89A 109.5 . . ?
C87 C89 H89B 109.5 . . ?
H89A C89 H89B 109.5 . . ?
C87 C89 H89C 109.5 . . ?
H89A C89 H89C 109.5 . . ?
H89B C89 H89C 109.5 . . ?
C82 C90 C91 111.0(3) . . ?
C82 C90 C92 112.4(3) . . ?
C91 C90 C92 109.5(3) . . ?
C82 C90 H90 107.9 . . ?
C91 C90 H90 107.9 . . ?
C92 C90 H90 107.9 . . ?
C90 C91 H91A 109.5 . . ?
C90 C91 H91B 109.5 . . ?
H91A C91 H91B 109.5 . . ?
C90 C91 H91C 109.5 . . ?
H91A C91 H91C 109.5 . . ?
H91B C91 H91C 109.5 . . ?
C90 C92 H92A 109.5 . . ?
C90 C92 H92B 109.5 . . ?
H92A C92 H92B 109.5 . . ?
C90 C92 H92C 109.5 . . ?
H92A C92 H92C 109.5 . . ?
H92B C92 H92C 109.5 . . ?
N1 Ga1 N2 91.06(10) . . ?
N1 Ga1 Se1 122.86(7) . . ?
N2 Ga1 Se1 121.53(7) . . ?
N1 Ga1 Se2 116.54(7) . . ?
N2 Ga1 Se2 102.37(7) . . ?
Se1 Ga1 Se2 101.617(14) . . ?
N1 Ga1 Ga2 135.12(7) . . ?
N2 Ga1 Ga2 131.57(7) . . ?
Se1 Ga1 Ga2 51.971(11) . . ?
Se2 Ga1 Ga2 50.217(10) . . ?
N4 Ga2 N5 94.43(9) . . ?
N4 Ga2 Se2 121.62(7) . . ?
N5 Ga2 Se2 116.82(7) . . ?
N4 Ga2 Se1 110.93(7) . . ?
N5 Ga2 Se1 111.27(7) . . ?
Se2 Ga2 Se1 102.022(14) . . ?
N4 Ga2 Ga1 128.00(7) . . ?
N5 Ga2 Ga1 136.58(7) . . ?
Se2 Ga2 Ga1 52.303(11) . . ?
Se1 Ga2 Ga1 50.294(10) . . ?
C1 N1 C12 105.2(2) . . ?
C1 N1 Ga1 110.90(18) . . ?
C12 N1 Ga1 136.23(18) . . ?
C21 N2 C23 117.3(2) . . ?
C21 N2 Ga1 117.81(19) . . ?
C23 N2 Ga1 123.57(17) . . ?
C22 N3 C35 115.7(3) . . ?
C47 N4 C58 105.1(2) . . ?
C47 N4 Ga2 112.70(17) . . ?
C58 N4 Ga2 127.48(18) . . ?
C67 N5 C69 116.2(2) . . ?
C67 N5 Ga2 121.2(2) . . ?
C69 N5 Ga2 122.08(17) . . ?
C68 N6 C81 125.1(3) . . ?
Ga1 Se1 Ga2 77.734(13) . . ?
Ga2 Se2 Ga1 77.480(13) . . ?

loop_
_geom_bond_atom_site_label_1
_geom_bond_atom_site_label_2
_geom_bond_distance
_geom_bond_site_symmetry_2
_geom_bond_publ_flag
C1 N1 1.392(3) . ?
C1 C2 1.404(4) . ?
C1 C6 1.409(4) . ?
C2 C3 1.413(4) . ?
C2 C21 1.431(4) . ?
C3 C4 1.394(4) . ?
C3 H3 0.9500 . ?
C4 C5 1.400(4) . ?
C4 C13 1.530(4) . ?
C5 C6 1.387(4) . ?
C5 H5 0.9500 . ?
C6 C7 1.442(4) . ?
C7 C8 1.388(4) . ?
C7 C12 1.418(4) . ?
C8 C9 1.399(4) . ?
C8 H8 0.9500 . ?
C9 C10 1.397(4) . ?
C9 C17 1.539(4) . ?
C10 C11 1.396(4) . ?
C10 H10 0.9500 . ?
C11 C12 1.404(4) . ?
C11 C22 1.469(4) . ?
C12 N1 1.405(4) . ?
C13 C14 1.537(4) . ?
C13 C15 1.538(4) . ?
C13 C16 1.541(4) . ?
C14 H14A 0.9800 . ?
C14 H14B 0.9800 . ?
C14 H14C 0.9800 . ?
C15 H15A 0.9800 . ?
C15 H15B 0.9800 . ?
C15 H15C 0.9800 . ?
C16 H16A 0.9800 . ?
C16 H16B 0.9800 . ?
C16 H16C 0.9800 . ?
C17 C20A 1.516(4) . ?
C17 C18A 1.517(4) . ?
C17 C20 1.520(4) . ?
C17 C18 1.520(4) . ?
C17 C19A 1.522(4) . ?
C17 C19 1.528(4) . ?
C18 H18A 0.9800 . ?
C18 H18B 0.9800 . ?
C18 H18C 0.9800 . ?
C19 H19A 0.9800 . ?
C19 H19B 0.9800 . ?
C19 H19C 0.9800 . ?
C20 H20A 0.9800 . ?
C20 H20B 0.9800 . ?
C20 H20C 0.9800 . ?
C18A H18D 0.9800 . ?
C18A H18E 0.9800 . ?
C18A H18F 0.9800 . ?
C19A H19D 0.9800 . ?
C19A H19E 0.9800 . ?
C19A H19F 0.9800 . ?
C20A H20D 0.9800 . ?
C20A H20E 0.9800 . ?
C20A H20F 0.9800 . ?
C21 N2 1.302(4) . ?
C21 H21 0.9500 . ?
C22 N3 1.281(4) . ?
C22 H22 0.9500 . ?
C23 C28 1.396(5) . ?
C23 C24 1.397(4) . ?
C23 N2 1.449(4) . ?
C24 C25 1.402(5) . ?
C24 C29 1.517(5) . ?
C25 C26 1.377(6) . ?
C25 H25 0.9500 . ?
C26 C27 1.379(6) . ?
C26 H26 0.9500 . ?
C27 C28 1.397(4) . ?
C27 H27 0.9500 . ?
C28 C32 1.525(4) . ?
C29 C31 1.532(5) . ?
C29 C30 1.539(5) . ?
C29 H29 1.0000 . ?
C30 H30A 0.9800 . ?
C30 H30B 0.9800 . ?
C30 H30C 0.9800 . ?
C31 H31A 0.9800 . ?
C31 H31B 0.9800 . ?
C31 H31C 0.9800 . ?
C32 C34 1.528(4) . ?
C32 C33 1.529(4) . ?
C32 H32 1.0000 . ?
C33 H33A 0.9800 . ?
C33 H33B 0.9800 . ?
C33 H33C 0.9800 . ?
C34 H34A 0.9800 . ?
C34 H34B 0.9800 . ?
C34 H34C 0.9800 . ?
C35 C36 1.401(5) . ?
C35 C40 1.406(5) . ?
C35 N3 1.427(4) . ?
C36 C37 1.388(5) . ?
C36 C44 1.524(6) . ?
C37 C38 1.367(5) . ?
C37 H37 0.9500 . ?
C38 C39 1.392(5) . ?
C38 H38 0.9500 . ?
C39 C40 1.393(5) . ?
C39 H39 0.9500 . ?
C40 C41 1.521(5) . ?
C41 C43 1.513(6) . ?
C41 C42 1.516(7) . ?
C41 H41 1.0000 . ?
C42 H42A 0.9800 . ?
C42 H42B 0.9800 . ?
C42 H42C 0.9800 . ?
C43 H43A 0.9800 . ?
C43 H43B 0.9800 . ?
C43 H43C 0.9800 . ?
C44 C46A 1.467(5) . ?
C44 C45 1.470(6) . ?
C44 C45A 1.491(5) . ?
C44 C46 1.496(6) . ?
C44 H44 1.0000 . ?
C45 H45A 0.9800 . ?
C45 H45B 0.9800 . ?
C45 H45C 0.9800 . ?
C46 H46A 0.9800 . ?
C46 H46B 0.9800 . ?
C46 H46C 0.9800 . ?
C45A H45D 0.9800 . ?
C45A H45E 0.9800 . ?
C45A H45F 0.9800 . ?
C46A H46D 0.9800 . ?
C46A H46E 0.9800 . ?
C46A H46F 0.9800 . ?
C47 N4 1.384(3) . ?
C47 C52 1.407(4) . ?
C47 C48 1.407(4) . ?
C48 C49 1.411(4) . ?
C48 C67 1.432(4) . ?
C49 C50 1.390(4) . ?
C49 H49 0.9500 . ?
C50 C51 1.396(4) . ?
C50 C59 1.540(4) . ?
C51 C52 1.395(4) . ?
C51 H51 0.9500 . ?
C52 C53 1.444(4) . ?
C53 C54 1.385(4) . ?
C53 C58 1.415(4) . ?
C54 C55 1.389(4) . ?
C54 H54 0.9500 . ?
C55 C56 1.397(4) . ?
C55 C63 1.536(4) . ?
C56 C57 1.397(4) . ?
C56 H56 0.9500 . ?
C57 C58 1.403(4) . ?
C57 C68 1.480(4) . ?
C58 N4 1.418(3) . ?
C59 C60 1.525(5) . ?
C59 C61 1.525(4) . ?
C59 C62 1.533(4) . ?
C60 H60A 0.9800 . ?
C60 H60B 0.9800 . ?
C60 H60C 0.9800 . ?
C61 H61A 0.9800 . ?
C61 H61B 0.9800 . ?
C61 H61C 0.9800 . ?
C62 H62A 0.9800 . ?
C62 H62B 0.9800 . ?
C62 H62C 0.9800 . ?
C63 C65 1.511(5) . ?
C63 C66 1.514(5) . ?
C63 C64 1.517(5) . ?
C64 H64A 0.9800 . ?
C64 H64B 0.9800 . ?
C64 H64C 0.9800 . ?
C65 H65A 0.9800 . ?
C65 H65B 0.9800 . ?
C65 H65C 0.9800 . ?
C66 H66A 0.9800 . ?
C66 H66B 0.9800 . ?
C66 H66C 0.9800 . ?
C67 N5 1.300(4) . ?
C67 H67 0.9500 . ?
C68 N6 1.272(4) . ?
C68 H68 0.9500 . ?
C69 C74 1.391(5) . ?
C69 C70 1.398(5) . ?
C69 N5 1.464(4) . ?
C70 C71 1.396(4) . ?
C70 C78 1.514(5) . ?
C71 C72 1.381(5) . ?
C71 H71 0.9500 . ?
C72 C73 1.369(5) . ?
C72 H72 0.9500 . ?
C73 C74 1.405(5) . ?
C73 H73 0.9500 . ?
C74 C75 1.524(5) . ?
C75 C76 1.531(5) . ?
C75 C77 1.541(4) . ?
C75 H75 1.0000 . ?
C76 H76A 0.9800 . ?
C76 H76B 0.9800 . ?
C76 H76C 0.9800 . ?
C77 H77A 0.9800 . ?
C77 H77B 0.9800 . ?
C77 H77C 0.9800 . ?
C78 C79 1.533(6) . ?
C78 C80 1.537(6) . ?
C78 H78 1.0000 . ?
C79 H79A 0.9800 . ?
C79 H79B 0.9800 . ?
C79 H79C 0.9800 . ?
C80 H80A 0.9800 . ?
C80 H80B 0.9800 . ?
C80 H80C 0.9800 . ?
C81 C82 1.402(5) . ?
C81 N6 1.419(4) . ?
C81 C86 1.421(4) . ?
C82 C83 1.388(5) . ?
C82 C90 1.523(4) . ?
C83 C84 1.382(5) . ?
C83 H83 0.9500 . ?
C84 C85 1.378(5) . ?
C84 H84 0.9500 . ?
C85 C86 1.386(4) . ?
C85 H85 0.9500 . ?
C86 C87 1.504(5) . ?
C87 C88 1.529(5) . ?
C87 C89 1.536(5) . ?
C87 H87 1.0000 . ?
C88 H88A 0.9800 . ?
C88 H88B 0.9800 . ?
C88 H88C 0.9800 . ?
C89 H89A 0.9800 . ?
C89 H89B 0.9800 . ?
C89 H89C 0.9800 . ?
C90 C91 1.525(5) . ?
C90 C92 1.535(6) . ?
C90 H90 1.0000 . ?
C91 H91A 0.9800 . ?
C91 H91B 0.9800 . ?
C91 H91C 0.9800 . ?
C92 H92A 0.9800 . ?
C92 H92B 0.9800 . ?
C92 H92C 0.9800 . ?
Ga1 N1 1.936(2) . ?
Ga1 N2 2.031(2) . ?
Ga1 Se1 2.3329(4) . ?
Ga1 Se2 2.4017(4) . ?
Ga1 Ga2 2.9631(4) . ?
Ga2 N4 1.935(2) . ?
Ga2 N5 2.019(2) . ?
Ga2 Se2 2.3326(4) . ?
Ga2 Se1 2.3886(4) . ?
